data_7709527
loop_
_publ_author_name
'Dodonov, Vladimir Alekseevich'
'Kushnerova, Olga A.'
'Rumyantcev, Roman V.'
'Novikov, Alexander S.'
'Osmanov, Vladimir K.'
'Fedushkin, Igor Leonidovich'

_publ_section_title
;
 Cycloaddition of isoselenocyanates to sodium and magnesium metallacycles
;
_journal_name_full 'Dalton Transactions'
_journal_paper_doi 10.1039/D1DT04366H
_journal_year 2022
_chemical_formula_sum 'C64 H67 Mg N7 O Se'
_chemical_formula_weight 1053.51
_space_group_crystal_system monoclinic
_space_group_IT_number 14
_space_group_name_Hall '-P 2ybc'
_space_group_name_H-M_alt 'P 1 21/c 1'
_atom_sites_solution_hydrogens geom
_atom_sites_solution_primary dual
_atom_sites_solution_secondary difmap
_audit_creation_method SHELXL-2018/3
_audit_update_record
;
2022-02-11 deposited with the CCDC.	2022-02-15 downloaded from the CCDC.
;
_cell_angle_alpha 90
_cell_angle_beta 104.728(4)
_cell_angle_gamma 90
_cell_formula_units_Z 8
_cell_length_a 22.435(3)
_cell_length_b 22.776(3)
_cell_length_c 22.188(3)
_cell_measurement_reflns_used 9559
_cell_measurement_temperature 100(2)
_cell_measurement_theta_max 25.24
_cell_measurement_theta_min 2.31
_cell_volume 10965(3)
_computing_cell_refinement SAINT
_computing_data_collection APEX3
_computing_data_reduction SAINT
_computing_molecular_graphics SHELXTL
_computing_publication_material SHELXTL
_computing_structure_refinement SHELXL-2018/3
_computing_structure_solution SHELXT-2014/5
_diffrn_ambient_temperature 100(2)
_diffrn_measured_fraction_theta_full 0.999
_diffrn_measured_fraction_theta_max 0.999
_diffrn_measurement_device_type 'Bruker D8 Quest (CMOS)'
_diffrn_measurement_method '\w scans'
_diffrn_radiation_type MoK\a
_diffrn_radiation_wavelength 0.71073
_diffrn_reflns_av_R_equivalents 0.1883
_diffrn_reflns_av_unetI/netI 0.1522
_diffrn_reflns_Laue_measured_fraction_full 0.999
_diffrn_reflns_Laue_measured_fraction_max 0.999
_diffrn_reflns_limit_h_max 26
_diffrn_reflns_limit_h_min -26
_diffrn_reflns_limit_k_max 27
_diffrn_reflns_limit_k_min -27
_diffrn_reflns_limit_l_max 26
_diffrn_reflns_limit_l_min -26
_diffrn_reflns_number 116500
_diffrn_reflns_point_group_measured_fraction_full 0.999
_diffrn_reflns_point_group_measured_fraction_max 0.999
_diffrn_reflns_theta_full 25.026
_diffrn_reflns_theta_max 25.026
_diffrn_reflns_theta_min 1.891
_diffrn_source 'microfocus tube'
_exptl_absorpt_coefficient_mu 0.746
_exptl_absorpt_correction_T_max 0.9420
_exptl_absorpt_correction_T_min 0.5902
_exptl_absorpt_correction_type multi-scan
_exptl_absorpt_process_details SADABS-2016/2
_exptl_crystal_colour brown
_exptl_crystal_density_diffrn 1.276
_exptl_crystal_description prism
_exptl_crystal_F_000 4432
_exptl_crystal_size_max 0.200
_exptl_crystal_size_mid 0.100
_exptl_crystal_size_min 0.040
_refine_diff_density_max 4.551
_refine_diff_density_min -1.533
_refine_diff_density_rms 0.200
_refine_ls_extinction_method none
_refine_ls_goodness_of_fit_ref 1.058
_refine_ls_hydrogen_treatment constr
_refine_ls_matrix_type full
_refine_ls_number_parameters 1335
_refine_ls_number_reflns 19353
_refine_ls_number_restraints 200
_refine_ls_restrained_S_all 1.054
_refine_ls_R_factor_all 0.2098
_refine_ls_R_factor_gt 0.1361
_refine_ls_shift/su_max 0.001
_refine_ls_shift/su_mean 0.000
_refine_ls_structure_factor_coef Fsqd
_refine_ls_weighting_details 'w=1/[\s^2^(Fo^2^)+(0.1783P)^2^+168.5583P] where P=(Fo^2^+2Fc^2^)/3'
_refine_ls_weighting_scheme calc
_refine_ls_wR_factor_gt 0.3464
_refine_ls_wR_factor_ref 0.3959
_reflns_Friedel_coverage 0.000
_reflns_number_gt 11240
_reflns_number_total 19353
_reflns_threshold_expression 'I > 2\s(I)'
_cod_data_source_file d1dt04366h3.cif
_cod_data_source_block 12
_cod_original_sg_symbol_H-M 'P 21/c'
_cod_database_code 7709527
_shelx_shelxl_version_number 2018/3
_shelx_space_group_comment
;
The symmetry employed for this shelxl refinement is uniquely defined
by the following loop, which should always be used as a source of
symmetry information in preference to the above space-group names.
They are only intended as comments.
;
_shelx_estimated_absorpt_t_min 0.865
_shelx_estimated_absorpt_t_max 0.971

loop_
_space_group_symop_operation_xyz
'x, y, z'
'-x, y+1/2, -z+1/2'
'-x, -y, -z'
'x, -y-1/2, z-1/2'

loop_
_atom_site_label
_atom_site_type_symbol
_atom_site_fract_x
_atom_site_fract_y
_atom_site_fract_z
_atom_site_U_iso_or_equiv
_atom_site_adp_type
_atom_site_occupancy
_atom_site_site_symmetry_order
_atom_site_calc_flag
_atom_site_refinement_flags_posn
_atom_site_refinement_flags_adp
_atom_site_refinement_flags_occupancy
_atom_site_disorder_assembly
_atom_site_disorder_group
Mg1A Mg 1.04602(16) 0.28776(13) 0.62902(15) 0.0167(7) Uani 1 1 d . . . . .
Se1A Se 1.06371(5) 0.15011(4) 0.79136(5) 0.0213(3) Uani 1 1 d . . . . .
O1A O 1.1421(3) 0.3304(3) 0.6978(3) 0.0213(16) Uani 1 1 d . . . . .
N1A N 1.0554(4) 0.2003(3) 0.6104(4) 0.0134(17) Uani 1 1 d . . . . .
N2A N 0.9449(4) 0.2505(3) 0.6253(4) 0.0135(17) Uani 1 1 d . . . . .
N3A N 1.0648(3) 0.2551(3) 0.7200(4) 0.0123(16) Uani 1 1 d . . . . .
N4A N 1.0776(4) 0.3269(3) 0.5523(4) 0.0183(18) Uani 1 1 d . . . . .
N5A N 1.0026(4) 0.3738(3) 0.6377(4) 0.0146(17) Uani 1 1 d . . . . .
C1A C 1.0234(4) 0.1740(4) 0.6535(4) 0.013(2) Uani 1 1 d . . . . .
C2A C 0.9560(4) 0.1959(4) 0.6410(4) 0.013(2) Uani 1 1 d . . . . .
C3A C 0.9161(4) 0.1467(4) 0.6485(4) 0.0128(19) Uani 1 1 d . . . . .
C4A C 0.9534(4) 0.0963(4) 0.6540(4) 0.0117(19) Uani 1 1 d . . . . .
C5A C 1.0148(4) 0.1078(4) 0.6551(4) 0.013(2) Uani 1 1 d . . . . .
C6A C 1.0546(5) 0.0617(4) 0.6584(5) 0.017(2) Uani 1 1 d . . . . .
H6AA H 1.096384 0.068581 0.658362 0.020 Uiso 1 1 calc R U . . .
C7A C 1.0332(5) 0.0036(4) 0.6617(5) 0.018(2) Uani 1 1 d . . . . .
H7AA H 1.061155 -0.028247 0.664792 0.022 Uiso 1 1 calc R U . . .
C8A C 0.9722(5) -0.0077(4) 0.6606(5) 0.019(2) Uani 1 1 d . . . . .
H8AA H 0.958849 -0.047090 0.662347 0.023 Uiso 1 1 calc R U . . .
C9A C 0.9297(5) 0.0389(5) 0.6567(4) 0.020(2) Uani 1 1 d . . . . .
C10A C 0.8678(5) 0.0354(5) 0.6577(5) 0.025(2) Uani 1 1 d . . . . .
H10A H 0.850505 -0.002084 0.661483 0.030 Uiso 1 1 calc R U . . .
C11A C 0.8305(5) 0.0852(5) 0.6531(5) 0.023(2) Uani 1 1 d . . . . .
H11A H 0.788440 0.080939 0.653256 0.028 Uiso 1 1 calc R U . . .
C12A C 0.8546(5) 0.1415(4) 0.6484(5) 0.018(2) Uani 1 1 d . . . . .
H12A H 0.829129 0.175299 0.645145 0.022 Uiso 1 1 calc R U . . .
C13A C 1.0858(4) 0.1623(4) 0.5785(5) 0.015(2) Uani 1 1 d . U . . .
C14A C 1.0530(5) 0.1246(4) 0.5301(4) 0.017(2) Uani 1 1 d . . . . .
C15A C 1.0855(5) 0.0846(4) 0.5020(5) 0.018(2) Uani 1 1 d . . . . .
H15A H 1.063260 0.058620 0.470807 0.021 Uiso 1 1 calc R U . . .
C16A C 1.1485(5) 0.0822(4) 0.5187(5) 0.022(2) Uani 1 1 d . . . . .
H16A H 1.169493 0.054315 0.499706 0.027 Uiso 1 1 calc R U . . .
C17A C 1.1818(5) 0.1207(5) 0.5634(5) 0.024(2) Uani 1 1 d . . . . .
H17A H 1.225557 0.119895 0.574334 0.029 Uiso 1 1 calc R U . . .
C18A C 1.1506(5) 0.1606(4) 0.5920(5) 0.020(2) Uani 1 1 d . . . . .
C19A C 0.9836(4) 0.1293(4) 0.5043(4) 0.015(2) Uani 1 1 d . . . . .
H19A H 0.967104 0.153767 0.533868 0.019 Uiso 1 1 calc R U . . .
C20A C 0.9702(5) 0.1623(4) 0.4407(5) 0.022(2) Uani 1 1 d . . . . .
H20A H 0.983614 0.203222 0.447747 0.033 Uiso 1 1 calc R U . . .
H20B H 0.925875 0.161108 0.420857 0.033 Uiso 1 1 calc R U . . .
H20C H 0.992664 0.143270 0.413513 0.033 Uiso 1 1 calc R U . . .
C21A C 0.9504(5) 0.0709(4) 0.4971(5) 0.020(2) Uani 1 1 d . . . . .
H21A H 0.962062 0.049296 0.536579 0.030 Uiso 1 1 calc R U . . .
H21B H 0.961834 0.047899 0.464410 0.030 Uiso 1 1 calc R U . . .
H21C H 0.905774 0.077557 0.485633 0.030 Uiso 1 1 calc R U . . .
C22A C 1.1898(5) 0.2022(5) 0.6431(5) 0.027(3) Uani 1 1 d . . . . .
H22A H 1.163436 0.237008 0.646010 0.033 Uiso 1 1 calc R U . . .
C23A C 1.2472(6) 0.2252(7) 0.6273(7) 0.0493(18) Uani 1 1 d . U . . .
H23A H 1.266354 0.255316 0.657575 0.074 Uiso 1 1 calc R U . . .
H23B H 1.236123 0.242366 0.585373 0.074 Uiso 1 1 calc R U . . .
H23C H 1.276274 0.192862 0.628531 0.074 Uiso 1 1 calc R U . . .
C24A C 1.2054(7) 0.1737(7) 0.7050(7) 0.0493(18) Uani 1 1 d . . . . .
H24A H 1.224435 0.202463 0.736903 0.074 Uiso 1 1 calc R U . . .
H24B H 1.234365 0.141409 0.705102 0.074 Uiso 1 1 calc R U . . .
H24C H 1.167827 0.158177 0.713919 0.074 Uiso 1 1 calc R U . . .
C25A C 0.8825(4) 0.2724(4) 0.6175(5) 0.017(2) Uani 1 1 d . . . . .
C26A C 0.8402(5) 0.2706(4) 0.5587(5) 0.021(2) Uani 1 1 d . . . . .
C27A C 0.7809(5) 0.2918(5) 0.5532(5) 0.029(3) Uani 1 1 d . . . . .
H27A H 0.752236 0.292415 0.513429 0.034 Uiso 1 1 calc R U . . .
C28A C 0.7632(5) 0.3117(5) 0.6038(6) 0.031(3) Uani 1 1 d . . . . .
H28A H 0.721594 0.322681 0.599992 0.037 Uiso 1 1 calc R U . . .
C29A C 0.8072(5) 0.3160(5) 0.6627(5) 0.027(3) Uani 1 1 d . . . . .
H29A H 0.795387 0.332349 0.697303 0.032 Uiso 1 1 calc R U . . .
C30A C 0.8673(4) 0.2966(4) 0.6697(5) 0.019(2) Uani 1 1 d . . . . .
C31A C 0.8579(5) 0.2456(5) 0.5023(5) 0.025(2) Uani 1 1 d . . . . .
H31A H 0.903038 0.236617 0.513926 0.030 Uiso 1 1 calc R U . . .
C32A C 0.8443(6) 0.2901(5) 0.4480(6) 0.035(3) Uani 1 1 d . . . . .
H32A H 0.864201 0.327595 0.462507 0.053 Uiso 1 1 calc R U . . .
H32B H 0.799671 0.295903 0.433207 0.053 Uiso 1 1 calc R U . . .
H32C H 0.860343 0.274969 0.413873 0.053 Uiso 1 1 calc R U . . .
C33A C 0.8219(5) 0.1879(5) 0.4824(6) 0.032(3) Uani 1 1 d . . . . .
H33A H 0.834494 0.158657 0.515628 0.048 Uiso 1 1 calc R U . . .
H33B H 0.830632 0.173075 0.444146 0.048 Uiso 1 1 calc R U . . .
H33C H 0.777575 0.195482 0.475016 0.048 Uiso 1 1 calc R U . . .
C34A C 0.9140(5) 0.3002(4) 0.7332(5) 0.021(2) Uani 1 1 d . . . . .
H34A H 0.955780 0.291747 0.727031 0.025 Uiso 1 1 calc R U . . .
C35A C 0.9154(5) 0.3620(5) 0.7613(5) 0.027(2) Uani 1 1 d . . . . .
H35A H 0.949947 0.364836 0.798523 0.040 Uiso 1 1 calc R U . . .
H35B H 0.876672 0.369257 0.772848 0.040 Uiso 1 1 calc R U . . .
H35C H 0.920468 0.391186 0.730618 0.040 Uiso 1 1 calc R U . . .
C36A C 0.9004(6) 0.2546(5) 0.7780(5) 0.029(3) Uani 1 1 d . . . . .
H36A H 0.933152 0.255302 0.816856 0.044 Uiso 1 1 calc R U . . .
H36B H 0.898384 0.215591 0.759089 0.044 Uiso 1 1 calc R U . . .
H36C H 0.860822 0.263671 0.787076 0.044 Uiso 1 1 calc R U . . .
C37A C 1.0521(4) 0.1976(4) 0.7225(4) 0.014(2) Uani 1 1 d . . . . .
C38A C 1.0945(4) 0.2898(4) 0.7713(4) 0.0124(19) Uani 1 1 d . U . . .
C39A C 1.0824(4) 0.2902(4) 0.8287(5) 0.017(2) Uani 1 1 d . U . . .
H39A H 1.053536 0.263154 0.837671 0.021 Uiso 1 1 calc R U . . .
C40A C 1.1127(5) 0.3306(4) 0.8746(5) 0.020(2) Uani 1 1 d . . . . .
H40A H 1.103343 0.331664 0.914027 0.024 Uiso 1 1 calc R U . . .
C41A C 1.1562(5) 0.3689(4) 0.8619(5) 0.021(2) Uani 1 1 d . . . . .
H41A H 1.177838 0.394852 0.893441 0.026 Uiso 1 1 calc R U . . .
C42A C 1.1684(5) 0.3695(4) 0.8039(5) 0.020(2) Uani 1 1 d . . . . .
H42A H 1.198067 0.395892 0.795422 0.024 Uiso 1 1 calc R U . . .
C43A C 1.1365(4) 0.3306(4) 0.7576(5) 0.017(2) Uani 1 1 d . . . . .
C44A C 1.1919(4) 0.3640(4) 0.6856(4) 0.0095(15) Uani 1 1 d . U . . .
H44A H 1.230216 0.354272 0.716594 0.014 Uiso 1 1 calc R U . . .
H44B H 1.183140 0.405965 0.688149 0.014 Uiso 1 1 calc R U . . .
H44C H 1.196272 0.354755 0.643838 0.014 Uiso 1 1 calc R U . . .
C45A C 1.0892(4) 0.3845(4) 0.5477(5) 0.018(2) Uani 1 1 d . . . . .
H45A H 1.079687 0.410585 0.577362 0.022 Uiso 1 1 calc R U . . .
C46A C 1.1142(5) 0.4075(6) 0.5025(6) 0.0333(19) Uani 1 1 d . . . . .
H46A H 1.121261 0.448592 0.501205 0.040 Uiso 1 1 calc R U . . .
C47A C 1.1291(6) 0.3708(6) 0.4587(6) 0.036(2) Uani 1 1 d . . . . .
H47A H 1.146620 0.385777 0.427170 0.043 Uiso 1 1 calc R U . . .
C48A C 1.1173(5) 0.3115(5) 0.4628(5) 0.027(2) Uani 1 1 d . . . . .
H48A H 1.126603 0.284990 0.433444 0.032 Uiso 1 1 calc R U . . .
C49A C 1.0924(5) 0.2909(4) 0.5090(5) 0.026(3) Uani 1 1 d . . . . .
H49A H 1.085173 0.249953 0.511077 0.032 Uiso 1 1 calc R U . . .
C50A C 1.0215(5) 0.4168(4) 0.6810(5) 0.020(2) Uani 1 1 d . . . . .
H50A H 1.055640 0.409092 0.715393 0.025 Uiso 1 1 calc R U . . .
C51A C 0.9938(5) 0.4706(4) 0.6773(5) 0.023(2) Uani 1 1 d . . . . .
H51A H 1.009166 0.499460 0.708279 0.027 Uiso 1 1 calc R U . . .
C52A C 0.9436(6) 0.4831(6) 0.6286(6) 0.035(2) Uani 1 1 d . . . . .
H52A H 0.923798 0.520218 0.625545 0.042 Uiso 1 1 calc R U . . .
C53A C 0.9228(5) 0.4398(5) 0.5842(5) 0.026(2) Uani 1 1 d . . . . .
H53A H 0.888234 0.446718 0.549943 0.031 Uiso 1 1 calc R U . . .
C54A C 0.9531(5) 0.3869(4) 0.5906(5) 0.020(2) Uani 1 1 d . . . . .
H54A H 0.938274 0.357652 0.559970 0.024 Uiso 1 1 calc R U . . .
Mg1B Mg 0.51987(17) 0.08034(17) 0.70723(18) 0.0290(9) Uani 1 1 d . . . . .
Se1B Se 0.71146(6) -0.01374(6) 0.72237(7) 0.0397(4) Uani 1 1 d . . . . .
O1B O 0.5382(3) 0.1509(4) 0.6419(4) 0.036(2) Uani 1 1 d D . . . .
N1B N 0.5373(4) 0.0036(4) 0.7552(5) 0.030(2) Uani 1 1 d . . . . .
N2B N 0.5953(4) 0.1115(4) 0.7963(4) 0.027(2) Uani 1 1 d . . . . .
N3B N 0.6009(4) 0.0551(4) 0.6799(5) 0.031(2) Uani 1 1 d . . . . .
N4B N 0.4568(5) 0.1384(4) 0.7415(5) 0.036(2) Uani 1 1 d . . . . .
N5B N 0.4431(5) 0.0567(4) 0.6207(5) 0.034(2) Uani 1 1 d . . . . .
C1B C 0.6056(5) 0.0066(5) 0.7756(5) 0.029(3) Uani 1 1 d . . . . .
C2B C 0.6254(5) 0.0647(5) 0.8159(6) 0.027(3) Uani 1 1 d . . . . .
C3B C 0.6745(5) 0.0505(5) 0.8708(6) 0.028(3) Uani 1 1 d . . . . .
C4B C 0.6780(5) -0.0113(5) 0.8747(6) 0.033(3) Uani 1 1 d . . . . .
C5B C 0.6390(5) -0.0393(5) 0.8215(5) 0.026(2) Uani 1 1 d . . . . .
C6B C 0.6376(5) -0.1007(6) 0.8214(6) 0.037(3) Uani 1 1 d . . . . .
H6BA H 0.612604 -0.121311 0.786982 0.044 Uiso 1 1 calc R U . . .
C7B C 0.6733(6) -0.1313(5) 0.8725(6) 0.035(3) Uani 1 1 d . . . . .
H7BA H 0.671317 -0.173001 0.872410 0.043 Uiso 1 1 calc R U . . .
C8B C 0.7120(5) -0.1031(6) 0.9238(6) 0.038(3) Uani 1 1 d . . . . .
H8BA H 0.735991 -0.125584 0.957370 0.046 Uiso 1 1 calc R U . . .
C9B C 0.7155(5) -0.0418(5) 0.9258(6) 0.030(3) Uani 1 1 d . . . . .
C10B C 0.7505(5) -0.0060(5) 0.9740(6) 0.033(3) Uani 1 1 d . . . . .
H10B H 0.775939 -0.023941 1.010163 0.039 Uiso 1 1 calc R U . . .
C11B C 0.7483(5) 0.0537(5) 0.9697(5) 0.030(3) Uani 1 1 d . . . . .
H11B H 0.772582 0.076386 1.002976 0.036 Uiso 1 1 calc R U . . .
C12B C 0.7111(5) 0.0831(5) 0.9173(5) 0.029(3) Uani 1 1 d . . . . .
H12B H 0.711677 0.124695 0.914634 0.035 Uiso 1 1 calc R U . . .
C13B C 0.5099(5) -0.0514(5) 0.7616(6) 0.027(3) Uani 1 1 d . . . . .
C14B C 0.4958(6) -0.0671(5) 0.8178(6) 0.037(3) Uani 1 1 d . . . . .
C15B C 0.4677(5) -0.1205(5) 0.8227(6) 0.037(3) Uani 1 1 d . . . . .
H15B H 0.456992 -0.129448 0.860423 0.044 Uiso 1 1 calc R U . . .
C16B C 0.4549(6) -0.1605(6) 0.7757(8) 0.047(4) Uani 1 1 d . . . . .
H16B H 0.437633 -0.197646 0.781027 0.057 Uiso 1 1 calc R U . . .
C17B C 0.4681(5) -0.1450(5) 0.7186(6) 0.036(3) Uani 1 1 d . . . . .
H17B H 0.458002 -0.172016 0.684880 0.043 Uiso 1 1 calc R U . . .
C18B C 0.4952(6) -0.0919(5) 0.7102(6) 0.035(3) Uani 1 1 d . . . . .
C19B C 0.5112(5) -0.0267(6) 0.8753(5) 0.033(3) Uani 1 1 d . . . . .
H19B H 0.534499 0.007650 0.864899 0.039 Uiso 1 1 calc R U . . .
C20B C 0.4509(6) -0.0029(6) 0.8877(7) 0.045(3) Uani 1 1 d . . . . .
H20D H 0.460842 0.023083 0.924087 0.067 Uiso 1 1 calc R U . . .
H20E H 0.425817 -0.035792 0.895677 0.067 Uiso 1 1 calc R U . . .
H20F H 0.427913 0.019083 0.851216 0.067 Uiso 1 1 calc R U . . .
C21B C 0.5512(6) -0.0549(7) 0.9339(6) 0.047(3) Uani 1 1 d . . . . .
H21D H 0.589177 -0.069913 0.925322 0.070 Uiso 1 1 calc R U . . .
H21E H 0.528675 -0.087377 0.946919 0.070 Uiso 1 1 calc R U . . .
H21F H 0.561608 -0.025581 0.967270 0.070 Uiso 1 1 calc R U . . .
C22B C 0.5114(5) -0.0820(5) 0.6497(6) 0.036(3) Uani 1 1 d . . . . .
H22B H 0.522876 -0.039799 0.647623 0.043 Uiso 1 1 calc R U . . .
C23B C 0.4580(6) -0.0952(7) 0.5942(7) 0.0493(18) Uani 1 1 d . U . . .
H23D H 0.422643 -0.070757 0.596245 0.074 Uiso 1 1 calc R U . . .
H23E H 0.446792 -0.136729 0.594804 0.074 Uiso 1 1 calc R U . . .
H23F H 0.470105 -0.086602 0.555689 0.074 Uiso 1 1 calc R U . . .
C24B C 0.5674(6) -0.1200(6) 0.6450(7) 0.0493(18) Uani 1 1 d . . . . .
H24D H 0.582806 -0.106370 0.609908 0.074 Uiso 1 1 calc R U . . .
H24E H 0.554695 -0.161139 0.638539 0.074 Uiso 1 1 calc R U . . .
H24F H 0.600066 -0.116381 0.683709 0.074 Uiso 1 1 calc R U . . .
C25B C 0.6143(5) 0.1651(5) 0.8312(6) 0.028(3) Uani 1 1 d . . . . .
C26B C 0.5899(5) 0.1809(5) 0.8806(6) 0.031(3) Uani 1 1 d . . . . .
C27B C 0.6093(6) 0.2335(6) 0.9109(6) 0.037(3) Uani 1 1 d . . . . .
H27B H 0.592795 0.245385 0.944450 0.044 Uiso 1 1 calc R U . . .
C28B C 0.6516(5) 0.2688(5) 0.8936(6) 0.037(3) Uani 1 1 d . . . . .
H28B H 0.665321 0.303840 0.916062 0.044 Uiso 1 1 calc R U . . .
C29B C 0.6747(6) 0.2530(5) 0.8429(6) 0.036(3) Uani 1 1 d . . . . .
H29B H 0.703515 0.277631 0.830316 0.043 Uiso 1 1 calc R U . . .
C30B C 0.6552(5) 0.2012(5) 0.8111(5) 0.030(3) Uani 1 1 d . . . . .
C31B C 0.5446(6) 0.1420(6) 0.9049(6) 0.038(3) Uani 1 1 d . . . . .
H31B H 0.526813 0.111899 0.872548 0.046 Uiso 1 1 calc R U . . .
C32B C 0.4924(7) 0.1781(7) 0.9179(7) 0.052(4) Uani 1 1 d . U . . .
H32D H 0.478192 0.206780 0.884380 0.078 Uiso 1 1 calc R U . . .
H32E H 0.506957 0.198787 0.957679 0.078 Uiso 1 1 calc R U . . .
H32F H 0.458172 0.152091 0.920067 0.078 Uiso 1 1 calc R U . . .
C33B C 0.5790(7) 0.1101(7) 0.9653(7) 0.051(4) Uani 1 1 d . U . . .
H33D H 0.600693 0.075863 0.954657 0.077 Uiso 1 1 calc R U . . .
H33E H 0.549200 0.097272 0.988148 0.077 Uiso 1 1 calc R U . . .
H33F H 0.608783 0.136988 0.991417 0.077 Uiso 1 1 calc R U . . .
C34B C 0.6824(5) 0.1830(5) 0.7560(6) 0.031(3) Uani 1 1 d . . . . .
H34B H 0.655649 0.151716 0.731289 0.038 Uiso 1 1 calc R U . . .
C35B C 0.6854(7) 0.2350(6) 0.7124(7) 0.046(4) Uani 1 1 d . . . . .
H35D H 0.702813 0.221639 0.678512 0.070 Uiso 1 1 calc R U . . .
H35E H 0.711484 0.265956 0.736066 0.070 Uiso 1 1 calc R U . . .
H35F H 0.643775 0.250328 0.694986 0.070 Uiso 1 1 calc R U . . .
C36B C 0.7462(6) 0.1586(6) 0.7806(7) 0.044(3) Uani 1 1 d . . . . .
H36D H 0.744671 0.124819 0.807557 0.066 Uiso 1 1 calc R U . . .
H36E H 0.773053 0.188902 0.804616 0.066 Uiso 1 1 calc R U . . .
H36F H 0.762578 0.146063 0.745679 0.066 Uiso 1 1 calc R U . . .
C37B C 0.6344(5) 0.0184(5) 0.7198(6) 0.033(3) Uani 1 1 d . . . . .
C38B C 0.6178(5) 0.0872(5) 0.6327(6) 0.033(3) Uani 1 1 d . . . . .
C39B C 0.6655(6) 0.0733(6) 0.6039(6) 0.038(3) Uani 1 1 d . . . . .
H39B H 0.688061 0.037876 0.614495 0.046 Uiso 1 1 calc R U . . .
C40B C 0.6796(6) 0.1106(7) 0.5607(6) 0.047(4) Uani 1 1 d . . . . .
H40B H 0.711255 0.100265 0.541294 0.057 Uiso 1 1 calc R U . . .
C41B C 0.6483(6) 0.1626(6) 0.5453(7) 0.044(3) Uani 1 1 d . . . . .
H41B H 0.659999 0.189136 0.517296 0.053 Uiso 1 1 calc R U . . .
C42B C 0.6005(6) 0.1761(6) 0.5705(6) 0.039(3) Uani 1 1 d . . . . .
H42B H 0.577676 0.211043 0.558099 0.047 Uiso 1 1 calc R U . . .
C43B C 0.5846(6) 0.1393(6) 0.6143(6) 0.036(3) Uani 1 1 d . . . . .
C44B C 0.4875(5) 0.1506(7) 0.5885(5) 0.0095(15) Uani 0.549(16) 1 d D U P A 1
H44D H 0.470122 0.190197 0.581293 0.014 Uiso 0.549(16) 1 calc R U P A 1
H44E H 0.455909 0.123413 0.595234 0.014 Uiso 0.549(16) 1 calc R U P A 1
H44F H 0.501434 0.137890 0.552172 0.014 Uiso 0.549(16) 1 calc R U P A 1
C44' C 0.4913(7) 0.1897(7) 0.6078(8) 0.0095(15) Uani 0.451(16) 1 d D U P A 2
H44G H 0.504778 0.230431 0.616295 0.014 Uiso 0.451(16) 1 calc R U P A 2
H44H H 0.453134 0.183326 0.620726 0.014 Uiso 0.451(16) 1 calc R U P A 2
H44I H 0.483919 0.181724 0.563119 0.014 Uiso 0.451(16) 1 calc R U P A 2
C45B C 0.4115(6) 0.1149(6) 0.7642(6) 0.040(3) Uani 1 1 d . . . . .
H45B H 0.409886 0.073390 0.767330 0.048 Uiso 1 1 calc R U . . .
C46B C 0.3678(5) 0.1469(5) 0.7831(6) 0.0333(19) Uani 1 1 d . U . . .
H46B H 0.336161 0.128281 0.797440 0.040 Uiso 1 1 calc R U . . .
C47B C 0.3716(6) 0.2078(6) 0.7804(6) 0.036(2) Uani 1 1 d . U . . .
H47B H 0.341503 0.231608 0.791813 0.043 Uiso 1 1 calc R U . . .
C48B C 0.4202(7) 0.2337(7) 0.7607(7) 0.053(4) Uani 1 1 d . U . . .
H48B H 0.424851 0.275169 0.760613 0.064 Uiso 1 1 calc R U . . .
C49B C 0.4605(6) 0.1978(6) 0.7416(6) 0.040(3) Uani 1 1 d . . . . .
H49B H 0.492996 0.215352 0.727535 0.048 Uiso 1 1 calc R U . . .
C50B C 0.3834(6) 0.0495(6) 0.6216(7) 0.043(3) Uani 1 1 d . . . . .
H50B H 0.372376 0.054030 0.659944 0.052 Uiso 1 1 calc R U . . .
C51B C 0.3380(7) 0.0357(7) 0.5686(7) 0.051(4) Uani 1 1 d . U . . .
H51B H 0.296881 0.029407 0.571316 0.061 Uiso 1 1 calc R U . . .
C52B C 0.3520(6) 0.0309(5) 0.5121(6) 0.035(2) Uani 1 1 d . U . . .
H52B H 0.321381 0.022002 0.475032 0.042 Uiso 1 1 calc R U . . .
C53B C 0.4135(6) 0.0398(6) 0.5116(7) 0.047(3) Uani 1 1 d . . . . .
H53B H 0.425488 0.038340 0.473505 0.056 Uiso 1 1 calc R U . . .
C54B C 0.4560(6) 0.0505(5) 0.5660(6) 0.036(3) Uani 1 1 d . . . . .
H54B H 0.497868 0.053877 0.564742 0.043 Uiso 1 1 calc R U . . .
N1S N 0.8958(4) 0.0361(4) 0.9295(4) 0.034(2) Uani 1 1 d D . . . .
C1S C 0.9439(5) 0.0705(5) 0.9302(5) 0.034(3) Uani 1 1 d D . . . .
H1SA H 0.974254 0.075217 0.968487 0.040 Uiso 1 1 calc R U . . .
C2S C 0.9519(5) 0.0995(5) 0.8785(4) 0.031(3) Uani 1 1 d D . . . .
H2SA H 0.985610 0.125583 0.881705 0.038 Uiso 1 1 calc R U . . .
C3S C 0.9101(4) 0.0902(5) 0.8222(5) 0.032(3) Uani 1 1 d D . . . .
H3SA H 0.915702 0.107902 0.785261 0.039 Uiso 1 1 calc R U . . .
C4S C 0.8601(5) 0.0547(4) 0.8204(5) 0.031(3) Uani 1 1 d D . . . .
H4SA H 0.829800 0.048194 0.782437 0.037 Uiso 1 1 calc R U . . .
C5S C 0.8551(5) 0.0287(5) 0.8749(4) 0.029(3) Uani 1 1 d D . . . .
H5SA H 0.820570 0.004159 0.873402 0.035 Uiso 1 1 calc R U . . .
N2S N 0.7259(5) -0.0762(5) 0.1273(7) 0.068(4) Uani 1 1 d D . . . .
C6S C 0.7828(6) -0.0764(6) 0.1638(7) 0.058(4) Uani 1 1 d D . . . .
H6SA H 0.801704 -0.113235 0.176716 0.070 Uiso 1 1 calc R U . . .
C7S C 0.8158(6) -0.0262(5) 0.1840(6) 0.050(4) Uani 1 1 d D . . . .
H7SA H 0.855727 -0.028373 0.211684 0.060 Uiso 1 1 calc R U . . .
C8S C 0.7901(6) 0.0272(6) 0.1636(7) 0.057(4) Uani 1 1 d D . . . .
H8SA H 0.812531 0.062626 0.174357 0.069 Uiso 1 1 calc R U . . .
C9S C 0.7305(6) 0.0274(6) 0.1270(7) 0.057(4) Uani 1 1 d D . . . .
H9SA H 0.710152 0.063686 0.114641 0.069 Uiso 1 1 calc R U . . .
C10S C 0.7004(7) -0.0245(5) 0.1083(7) 0.062(4) Uani 1 1 d D . . . .
H101 H 0.660231 -0.023524 0.080953 0.074 Uiso 1 1 calc R U . . .
N3S N 0.6761(6) 0.0452(4) 0.2690(7) 0.077(4) Uani 1 1 d D . . . .
C11S C 0.7044(5) -0.0057(5) 0.2859(7) 0.046(3) Uani 1 1 d D . . . .
H111 H 0.684729 -0.042294 0.273488 0.055 Uiso 1 1 calc R U . . .
C12S C 0.7637(6) -0.0024(6) 0.3224(7) 0.061(4) Uani 1 1 d D . . . .
H121 H 0.785159 -0.037972 0.335878 0.073 Uiso 1 1 calc R U . . .
C13S C 0.7936(6) 0.0499(5) 0.3402(8) 0.064(5) Uani 1 1 d D . . . .
H131 H 0.834570 0.050582 0.365856 0.077 Uiso 1 1 calc R U . . .
C14S C 0.7626(6) 0.1013(6) 0.3200(7) 0.061(4) Uani 1 1 d D . . . .
H141 H 0.781960 0.138387 0.329873 0.073 Uiso 1 1 calc R U . . .
C15S C 0.7027(6) 0.0970(5) 0.2851(8) 0.063(5) Uani 1 1 d D . . . .
H151 H 0.679739 0.131897 0.272089 0.076 Uiso 1 1 calc R U . . .
N4S N 0.3727(6) 0.2451(6) 0.5229(7) 0.068(5) Uani 0.823(12) 1 d D U P B 1
C16S C 0.3528(5) 0.2906(7) 0.4856(6) 0.048(4) Uani 0.823(12) 1 d D U P B 1
H16C H 0.372319 0.327437 0.496808 0.058 Uiso 0.823(12) 1 calc R U P B 1
C17S C 0.3057(6) 0.2880(7) 0.4321(6) 0.052(4) Uani 0.823(12) 1 d D U P B 1
H17C H 0.293386 0.321931 0.407184 0.063 Uiso 0.823(12) 1 calc R U P B 1
C18S C 0.2771(9) 0.2349(7) 0.4154(10) 0.084(7) Uani 0.823(12) 1 d D U P B 1
H18A H 0.244492 0.231195 0.378770 0.101 Uiso 0.823(12) 1 calc R U P B 1
C19S C 0.2971(9) 0.1874(11) 0.4534(9) 0.121(10) Uani 0.823(12) 1 d D U P B 1
H19C H 0.278312 0.150032 0.443235 0.145 Uiso 0.823(12) 1 calc R U P B 1
C20S C 0.3444(8) 0.1943(8) 0.5060(9) 0.084(7) Uani 0.823(12) 1 d D U P B 1
H20G H 0.357621 0.160961 0.531718 0.100 Uiso 0.823(12) 1 calc R U P B 1
N4Q N 0.2376(16) 0.273(2) 0.3841(16) 0.068(5) Uani 0.177(12) 1 d D U P B 2
C16Q C 0.2667(11) 0.244(2) 0.4357(13) 0.048(4) Uani 0.177(12) 1 d D U P B 2
H16D H 0.251611 0.205627 0.436844 0.058 Uiso 0.177(12) 1 calc R U P B 2
C17Q C 0.3130(14) 0.257(2) 0.4879(17) 0.052(4) Uani 0.177(12) 1 d D U P B 2
H17D H 0.329943 0.232217 0.522364 0.063 Uiso 0.177(12) 1 calc R U P B 2
C18Q C 0.329(3) 0.314(2) 0.479(4) 0.084(7) Uani 0.177(12) 1 d D U P B 2
H18B H 0.361230 0.329794 0.510999 0.101 Uiso 0.177(12) 1 calc R U P B 2
C19Q C 0.306(3) 0.351(4) 0.430(3) 0.121(10) Uani 0.177(12) 1 d D U P B 2
H19D H 0.320552 0.390453 0.427716 0.145 Uiso 0.177(12) 1 calc R U P B 2
C20Q C 0.260(3) 0.327(2) 0.384(4) 0.084(7) Uani 0.177(12) 1 d D U P B 2
H20H H 0.241998 0.350479 0.348887 0.100 Uiso 0.177(12) 1 calc R U P B 2

loop_
_atom_site_aniso_label
_atom_site_aniso_U_11
_atom_site_aniso_U_22
_atom_site_aniso_U_33
_atom_site_aniso_U_23
_atom_site_aniso_U_13
_atom_site_aniso_U_12
Mg1A 0.0311(18) 0.0060(15) 0.0144(18) 0.0012(13) 0.0083(14) -0.0033(14)
Se1A 0.0424(6) 0.0085(5) 0.0121(5) 0.0024(4) 0.0051(4) -0.0023(4)
O1A 0.025(4) 0.016(4) 0.023(4) 0.003(3) 0.007(3) -0.006(3)
N1A 0.021(4) 0.005(4) 0.016(4) 0.001(3) 0.011(3) -0.001(3)
N2A 0.027(4) 0.005(4) 0.010(4) 0.001(3) 0.006(3) 0.002(3)
N3A 0.016(4) 0.008(4) 0.014(4) -0.007(3) 0.006(3) -0.002(3)
N4A 0.029(5) 0.011(4) 0.014(5) 0.000(3) 0.003(4) -0.002(4)
N5A 0.026(4) 0.004(4) 0.015(4) 0.001(3) 0.007(4) 0.000(3)
C1A 0.022(5) 0.004(4) 0.013(5) 0.000(4) 0.005(4) -0.006(4)
C2A 0.021(5) 0.007(5) 0.012(5) 0.002(4) 0.006(4) -0.001(4)
C3A 0.013(4) 0.012(5) 0.014(5) 0.000(4) 0.005(4) -0.006(4)
C4A 0.025(5) 0.005(4) 0.007(5) 0.000(3) 0.007(4) -0.004(4)
C5A 0.025(5) 0.007(5) 0.008(5) 0.000(4) 0.007(4) -0.006(4)
C6A 0.022(5) 0.015(5) 0.016(5) 0.003(4) 0.011(4) -0.004(4)
C7A 0.035(6) 0.006(5) 0.016(5) 0.004(4) 0.009(4) 0.007(4)
C8A 0.033(6) 0.003(4) 0.023(6) 0.003(4) 0.011(5) -0.002(4)
C9A 0.032(6) 0.022(6) 0.007(5) -0.003(4) 0.008(4) -0.007(5)
C10A 0.036(6) 0.014(5) 0.032(7) -0.006(4) 0.019(5) -0.017(5)
C11A 0.014(5) 0.025(6) 0.032(7) -0.008(5) 0.010(4) -0.009(4)
C12A 0.024(5) 0.015(5) 0.016(5) 0.001(4) 0.008(4) -0.006(4)
C13A 0.021(4) 0.006(4) 0.019(4) 0.004(3) 0.006(3) -0.001(3)
C14A 0.032(6) 0.014(5) 0.011(5) 0.001(4) 0.016(4) -0.002(4)
C15A 0.034(6) 0.009(5) 0.011(5) 0.003(4) 0.010(4) 0.008(4)
C16A 0.045(7) 0.013(5) 0.016(6) 0.001(4) 0.019(5) 0.005(5)
C17A 0.028(6) 0.023(6) 0.025(6) 0.007(5) 0.012(5) 0.010(5)
C18A 0.027(5) 0.013(5) 0.022(6) 0.002(4) 0.012(4) -0.004(4)
C19A 0.024(5) 0.011(5) 0.012(5) 0.008(4) 0.005(4) 0.004(4)
C20A 0.035(6) 0.016(5) 0.017(6) 0.006(4) 0.007(5) 0.004(4)
C21A 0.030(6) 0.012(5) 0.020(6) -0.004(4) 0.007(4) -0.004(4)
C22A 0.025(6) 0.015(5) 0.040(7) -0.009(5) 0.004(5) 0.002(4)
C23A 0.0495(19) 0.0489(19) 0.0493(19) -0.0003(7) 0.0124(8) -0.0003(7)
C24A 0.0495(19) 0.0489(19) 0.0493(19) -0.0003(7) 0.0124(8) -0.0003(7)
C25A 0.023(5) 0.010(5) 0.018(6) 0.004(4) 0.005(4) -0.003(4)
C26A 0.023(5) 0.011(5) 0.029(6) 0.001(4) 0.006(5) -0.002(4)
C27A 0.027(6) 0.026(6) 0.029(7) 0.005(5) 0.000(5) 0.005(5)
C28A 0.020(5) 0.034(7) 0.040(7) 0.001(5) 0.011(5) 0.002(5)
C29A 0.027(6) 0.033(7) 0.026(6) -0.005(5) 0.015(5) 0.004(5)
C30A 0.021(5) 0.014(5) 0.025(6) 0.002(4) 0.011(4) 0.000(4)
C31A 0.022(5) 0.032(6) 0.020(6) 0.007(5) 0.001(4) 0.002(5)
C32A 0.044(7) 0.033(7) 0.024(7) 0.012(5) 0.002(5) -0.001(6)
C33A 0.036(6) 0.029(6) 0.028(7) -0.011(5) 0.002(5) 0.002(5)
C34A 0.035(6) 0.013(5) 0.015(5) 0.001(4) 0.010(5) 0.003(4)
C35A 0.039(6) 0.017(6) 0.026(6) -0.005(5) 0.011(5) -0.004(5)
C36A 0.050(7) 0.018(6) 0.018(6) 0.001(4) 0.005(5) -0.003(5)
C37A 0.013(5) 0.018(5) 0.009(5) 0.002(4) 0.001(4) 0.003(4)
C38A 0.016(4) 0.005(3) 0.016(4) 0.002(3) 0.003(3) 0.000(3)
C39A 0.021(5) 0.003(4) 0.028(5) -0.003(4) 0.008(4) -0.003(4)
C40A 0.034(6) 0.013(5) 0.014(5) -0.002(4) 0.008(4) 0.002(4)
C41A 0.029(6) 0.005(5) 0.025(6) -0.003(4) -0.002(5) 0.001(4)
C42A 0.026(5) 0.004(4) 0.029(6) -0.001(4) 0.004(5) -0.004(4)
C43A 0.022(5) 0.014(5) 0.017(6) 0.003(4) 0.011(4) 0.003(4)
C44A 0.010(2) 0.010(2) 0.009(2) 0.0014(15) 0.0024(15) -0.0013(15)
C45A 0.022(5) 0.006(5) 0.026(6) 0.001(4) 0.004(4) 0.001(4)
C46A 0.032(2) 0.034(3) 0.034(3) -0.0009(18) 0.0096(18) 0.0000(18)
C47A 0.037(4) 0.036(4) 0.037(4) 0.000(3) 0.012(3) 0.004(3)
C48A 0.048(7) 0.017(5) 0.015(6) -0.005(4) 0.009(5) -0.003(5)
C49A 0.053(7) 0.005(5) 0.021(6) 0.001(4) 0.009(5) -0.007(5)
C50A 0.031(6) 0.017(5) 0.015(5) -0.001(4) 0.009(4) -0.006(4)
C51A 0.042(6) 0.007(5) 0.021(6) 0.004(4) 0.010(5) 0.001(4)
C52A 0.037(3) 0.034(3) 0.035(3) -0.0011(18) 0.0088(18) 0.0003(18)
C53A 0.036(6) 0.019(6) 0.023(6) 0.005(4) 0.009(5) -0.001(5)
C54A 0.030(6) 0.018(5) 0.012(5) -0.003(4) 0.008(4) -0.008(4)
Mg1B 0.032(2) 0.024(2) 0.032(2) -0.0003(16) 0.0104(17) -0.0015(16)
Se1B 0.0380(7) 0.0354(7) 0.0516(9) 0.0110(6) 0.0225(6) 0.0086(6)
O1B 0.041(5) 0.032(5) 0.036(5) 0.006(4) 0.011(4) 0.006(4)
N1B 0.028(5) 0.022(5) 0.041(6) -0.002(4) 0.014(4) -0.004(4)
N2B 0.034(5) 0.019(5) 0.032(6) 0.000(4) 0.012(4) -0.002(4)
N3B 0.028(5) 0.033(6) 0.035(6) -0.005(5) 0.015(4) -0.009(4)
N4B 0.037(6) 0.026(6) 0.044(7) 0.000(5) 0.010(5) -0.001(4)
N5B 0.036(6) 0.023(5) 0.044(7) 0.002(5) 0.011(5) 0.005(4)
C1B 0.040(7) 0.019(6) 0.031(7) -0.003(5) 0.014(5) 0.007(5)
C2B 0.029(6) 0.022(6) 0.036(7) 0.003(5) 0.018(5) 0.003(5)
C3B 0.038(6) 0.019(6) 0.034(7) 0.003(5) 0.020(5) 0.001(5)
C4B 0.028(6) 0.038(7) 0.033(7) -0.002(5) 0.010(5) -0.002(5)
C5B 0.028(6) 0.020(6) 0.031(7) -0.001(5) 0.009(5) -0.002(5)
C6B 0.024(6) 0.035(7) 0.051(8) 0.004(6) 0.009(6) -0.001(5)
C7B 0.041(7) 0.027(6) 0.046(8) 0.001(6) 0.025(6) 0.001(5)
C8B 0.027(6) 0.041(8) 0.046(8) 0.011(6) 0.011(6) 0.007(6)
C9B 0.023(6) 0.033(7) 0.037(7) 0.014(5) 0.012(5) 0.005(5)
C10B 0.028(6) 0.041(7) 0.035(7) 0.015(6) 0.019(5) 0.018(5)
C11B 0.033(6) 0.034(7) 0.028(7) -0.004(5) 0.015(5) 0.007(5)
C12B 0.032(6) 0.030(6) 0.026(7) 0.006(5) 0.010(5) 0.003(5)
C13B 0.023(6) 0.022(6) 0.040(7) 0.006(5) 0.013(5) 0.001(5)
C14B 0.040(7) 0.024(6) 0.049(8) 0.004(6) 0.016(6) 0.004(5)
C15B 0.035(7) 0.029(7) 0.050(8) 0.002(6) 0.018(6) -0.003(5)
C16B 0.042(8) 0.021(7) 0.085(12) -0.001(7) 0.028(8) -0.004(6)
C17B 0.030(6) 0.031(7) 0.047(8) -0.012(6) 0.009(6) -0.004(5)
C18B 0.045(7) 0.021(6) 0.037(8) 0.000(5) 0.007(6) -0.001(5)
C19B 0.035(6) 0.041(7) 0.024(7) 0.001(5) 0.013(5) -0.007(6)
C20B 0.052(8) 0.042(8) 0.049(9) 0.017(6) 0.026(7) 0.010(6)
C21B 0.042(8) 0.063(10) 0.036(8) 0.006(7) 0.013(6) 0.005(7)
C22B 0.036(7) 0.019(6) 0.051(8) 0.005(5) 0.011(6) 0.000(5)
C23B 0.0495(19) 0.0489(19) 0.0493(19) -0.0003(7) 0.0124(8) -0.0003(7)
C24B 0.0495(19) 0.0489(19) 0.0493(19) -0.0003(7) 0.0124(8) -0.0003(7)
C25B 0.022(5) 0.022(6) 0.040(7) 0.011(5) 0.008(5) 0.005(5)
C26B 0.031(6) 0.019(6) 0.042(8) -0.004(5) 0.007(5) 0.002(5)
C27B 0.040(7) 0.039(7) 0.034(7) -0.010(6) 0.016(6) 0.003(6)
C28B 0.030(6) 0.025(6) 0.051(8) -0.020(6) 0.003(6) -0.001(5)
C29B 0.040(7) 0.025(6) 0.039(8) 0.002(5) 0.002(6) -0.004(5)
C30B 0.037(7) 0.025(6) 0.026(7) -0.005(5) 0.005(5) 0.001(5)
C31B 0.034(7) 0.040(8) 0.044(8) -0.001(6) 0.016(6) -0.005(6)
C32B 0.051(5) 0.054(5) 0.050(5) -0.001(4) 0.012(4) 0.000(4)
C33B 0.052(5) 0.053(5) 0.052(5) 0.005(4) 0.022(4) -0.001(4)
C34B 0.039(7) 0.024(6) 0.034(7) -0.003(5) 0.014(5) -0.010(5)
C35B 0.066(9) 0.029(7) 0.051(9) 0.022(6) 0.028(7) 0.008(7)
C36B 0.040(7) 0.052(9) 0.047(8) 0.017(7) 0.024(6) 0.015(6)
C37B 0.027(6) 0.023(6) 0.053(8) 0.003(6) 0.016(6) 0.002(5)
C38B 0.037(7) 0.035(7) 0.025(7) -0.007(5) 0.004(5) -0.003(5)
C39B 0.033(7) 0.048(8) 0.037(8) -0.007(6) 0.013(6) -0.003(6)
C40B 0.042(8) 0.065(10) 0.036(8) 0.008(7) 0.013(6) 0.002(7)
C41B 0.045(8) 0.041(8) 0.046(9) 0.007(6) 0.010(6) -0.007(6)
C42B 0.035(7) 0.039(7) 0.047(8) 0.007(6) 0.016(6) -0.002(6)
C43B 0.035(7) 0.040(8) 0.033(7) 0.001(6) 0.006(6) -0.011(6)
C44B 0.010(2) 0.010(2) 0.009(2) 0.0014(15) 0.0024(15) -0.0013(15)
C44' 0.010(2) 0.010(2) 0.009(2) 0.0014(15) 0.0024(15) -0.0013(15)
C45B 0.038(7) 0.041(8) 0.042(8) -0.001(6) 0.013(6) 0.001(6)
C46B 0.032(2) 0.034(3) 0.034(3) -0.0009(18) 0.0096(18) 0.0000(18)
C47B 0.037(4) 0.036(4) 0.037(4) 0.000(3) 0.012(3) 0.004(3)
C48B 0.054(4) 0.053(4) 0.053(4) -0.001(2) 0.014(2) 0.001(2)
C49B 0.044(7) 0.031(7) 0.043(8) 0.000(6) 0.008(6) -0.003(6)
C50B 0.047(8) 0.033(7) 0.052(9) -0.004(6) 0.016(7) 0.007(6)
C51B 0.050(4) 0.050(4) 0.051(4) -0.001(2) 0.012(2) 0.001(2)
C52B 0.037(3) 0.034(3) 0.035(3) -0.0011(18) 0.0088(18) 0.0003(18)
C53B 0.052(8) 0.035(8) 0.046(9) 0.001(6) 0.001(7) 0.011(6)
C54B 0.041(7) 0.032(7) 0.036(8) -0.004(6) 0.011(6) -0.009(6)
N1S 0.045(6) 0.030(6) 0.031(6) 0.004(4) 0.018(5) -0.006(5)
C1S 0.042(7) 0.034(7) 0.028(7) -0.007(5) 0.017(6) -0.001(6)
C2S 0.036(6) 0.020(6) 0.043(8) -0.011(5) 0.019(6) -0.009(5)
C3S 0.045(7) 0.024(6) 0.036(7) 0.014(5) 0.025(6) 0.009(5)
C4S 0.040(7) 0.023(6) 0.033(7) 0.004(5) 0.016(5) 0.012(5)
C5S 0.032(6) 0.028(6) 0.032(7) 0.006(5) 0.019(5) 0.000(5)
N2S 0.065(9) 0.051(9) 0.097(12) 0.001(8) 0.038(8) 0.002(7)
C6S 0.055(10) 0.051(10) 0.084(12) 0.015(8) 0.047(9) 0.014(8)
C7S 0.052(9) 0.055(10) 0.042(9) -0.006(7) 0.010(7) 0.003(7)
C8S 0.054(9) 0.052(10) 0.070(11) -0.007(8) 0.023(8) -0.004(8)
C9S 0.070(11) 0.052(10) 0.055(10) 0.004(8) 0.024(8) 0.022(8)
C10S 0.056(9) 0.081(13) 0.053(10) 0.011(9) 0.024(8) 0.015(9)
N3S 0.076(10) 0.058(10) 0.091(12) 0.011(8) 0.009(9) 0.000(8)
C11S 0.052(9) 0.023(7) 0.067(10) 0.001(6) 0.024(8) 0.001(6)
C12S 0.071(11) 0.047(10) 0.072(12) 0.009(8) 0.034(9) 0.009(8)
C13S 0.044(9) 0.082(13) 0.069(12) 0.006(10) 0.017(8) 0.014(9)
C14S 0.057(10) 0.044(9) 0.078(12) -0.018(8) 0.011(8) 0.002(8)
C15S 0.061(10) 0.028(8) 0.097(14) 0.002(8) 0.013(9) 0.000(7)
N4S 0.064(7) 0.060(7) 0.075(7) -0.001(6) 0.010(6) 0.002(6)
C16S 0.044(6) 0.043(7) 0.056(7) -0.006(5) 0.011(5) -0.001(5)
C17S 0.052(7) 0.050(7) 0.053(7) 0.010(5) 0.009(5) 0.004(6)
C18S 0.084(9) 0.079(9) 0.086(9) 0.006(6) 0.013(6) -0.004(6)
C19S 0.119(12) 0.114(12) 0.122(12) 0.004(7) 0.017(7) -0.004(7)
C20S 0.083(9) 0.076(9) 0.084(9) 0.002(6) 0.005(6) -0.002(6)
N4Q 0.064(7) 0.060(7) 0.075(7) -0.001(6) 0.010(6) 0.002(6)
C16Q 0.044(6) 0.043(7) 0.056(7) -0.006(5) 0.011(5) -0.001(5)
C17Q 0.052(7) 0.050(7) 0.053(7) 0.010(5) 0.009(5) 0.004(6)
C18Q 0.084(9) 0.079(9) 0.086(9) 0.006(6) 0.013(6) -0.004(6)
C19Q 0.119(12) 0.114(12) 0.122(12) 0.004(7) 0.017(7) -0.004(7)
C20Q 0.083(9) 0.076(9) 0.084(9) 0.002(6) 0.005(6) -0.002(6)

loop_
_atom_type_symbol
_atom_type_description
_atom_type_scat_dispersion_real
_atom_type_scat_dispersion_imag
_atom_type_scat_source
C C 0.0033 0.0016 'International Tables Vol C Tables 4.2.6.8 and 6.1.1.4'
H H 0.0000 0.0000 'International Tables Vol C Tables 4.2.6.8 and 6.1.1.4'
N N 0.0061 0.0033 'International Tables Vol C Tables 4.2.6.8 and 6.1.1.4'
O O 0.0106 0.0060 'International Tables Vol C Tables 4.2.6.8 and 6.1.1.4'
Mg Mg 0.0486 0.0363 'International Tables Vol C Tables 4.2.6.8 and 6.1.1.4'
Se Se -0.0929 2.2259 'International Tables Vol C Tables 4.2.6.8 and 6.1.1.4'

loop_
_geom_angle_atom_site_label_1
_geom_angle_atom_site_label_2
_geom_angle_atom_site_label_3
_geom_angle
_geom_angle_site_symmetry_1
_geom_angle_site_symmetry_3
_geom_angle_publ_flag
N1A Mg1A N3A 81.0(3) . . ?
N1A Mg1A N4A 99.6(3) . . ?
N3A Mg1A N4A 150.3(3) . . ?
N1A Mg1A N5A 160.5(3) . . ?
N3A Mg1A N5A 102.5(3) . . ?
N4A Mg1A N5A 86.8(3) . . ?
N1A Mg1A N2A 78.2(3) . . ?
N3A Mg1A N2A 82.2(3) . . ?
N4A Mg1A N2A 127.2(3) . . ?
N5A Mg1A N2A 83.3(3) . . ?
N1A Mg1A O1A 112.5(3) . . ?
N3A Mg1A O1A 67.5(3) . . ?
N4A Mg1A O1A 85.3(3) . . ?
N5A Mg1A O1A 86.2(3) . . ?
N2A Mg1A O1A 144.9(3) . . ?
C43A O1A C44A 116.7(7) . . ?
C43A O1A Mg1A 108.5(6) . . ?
C44A O1A Mg1A 133.2(5) . . ?
C13A N1A C1A 117.3(7) . . ?
C13A N1A Mg1A 142.1(6) . . ?
C1A N1A Mg1A 100.0(5) . . ?
C2A N2A C25A 118.2(8) . . ?
C2A N2A Mg1A 102.4(6) . . ?
C25A N2A Mg1A 138.9(6) . . ?
C37A N3A C38A 125.1(8) . . ?
C37A N3A Mg1A 113.2(6) . . ?
C38A N3A Mg1A 121.3(6) . . ?
C45A N4A C49A 116.4(9) . . ?
C45A N4A Mg1A 124.1(7) . . ?
C49A N4A Mg1A 119.1(6) . . ?
C54A N5A C50A 115.7(8) . . ?
C54A N5A Mg1A 114.9(6) . . ?
C50A N5A Mg1A 129.1(7) . . ?
N1A C1A C5A 120.6(8) . . ?
N1A C1A C2A 111.7(7) . . ?
C5A C1A C2A 101.6(7) . . ?
N1A C1A C37A 110.0(7) . . ?
C5A C1A C37A 109.4(7) . . ?
C2A C1A C37A 101.5(7) . . ?
N2A C2A C3A 132.8(9) . . ?
N2A C2A C1A 118.0(8) . . ?
C3A C2A C1A 109.2(7) . . ?
C12A C3A C4A 120.1(9) . . ?
C12A C3A C2A 134.5(9) . . ?
C4A C3A C2A 105.4(8) . . ?
C5A C4A C3A 114.3(8) . . ?
C5A C4A C9A 123.4(9) . . ?
C3A C4A C9A 122.3(9) . . ?
C6A C5A C4A 119.0(8) . . ?
C6A C5A C1A 132.6(9) . . ?
C4A C5A C1A 108.4(8) . . ?
C5A C6A C7A 119.6(9) . . ?
C5A C6A H6AA 120.2 . . ?
C7A C6A H6AA 120.2 . . ?
C8A C7A C6A 121.3(9) . . ?
C8A C7A H7AA 119.4 . . ?
C6A C7A H7AA 119.4 . . ?
C7A C8A C9A 120.6(9) . . ?
C7A C8A H8AA 119.7 . . ?
C9A C8A H8AA 119.7 . . ?
C10A C9A C8A 127.9(10) . . ?
C10A C9A C4A 116.0(9) . . ?
C8A C9A C4A 116.1(9) . . ?
C9A C10A C11A 122.1(9) . . ?
C9A C10A H10A 118.9 . . ?
C11A C10A H10A 118.9 . . ?
C10A C11A C12A 120.8(9) . . ?
C10A C11A H11A 119.6 . . ?
C12A C11A H11A 119.6 . . ?
C3A C12A C11A 118.6(9) . . ?
C3A C12A H12A 120.7 . . ?
C11A C12A H12A 120.7 . . ?
N1A C13A C18A 121.2(9) . . ?
N1A C13A C14A 121.9(9) . . ?
C18A C13A C14A 116.9(9) . . ?
C15A C14A C13A 119.7(9) . . ?
C15A C14A C19A 118.4(9) . . ?
C13A C14A C19A 121.7(8) . . ?
C16A C15A C14A 121.5(10) . . ?
C16A C15A H15A 119.3 . . ?
C14A C15A H15A 119.3 . . ?
C15A C16A C17A 119.9(9) . . ?
C15A C16A H16A 120.1 . . ?
C17A C16A H16A 120.1 . . ?
C16A C17A C18A 119.7(10) . . ?
C16A C17A H17A 120.2 . . ?
C18A C17A H17A 120.2 . . ?
C17A C18A C13A 122.1(10) . . ?
C17A C18A C22A 118.0(9) . . ?
C13A C18A C22A 119.8(9) . . ?
C21A C19A C14A 114.1(8) . . ?
C21A C19A C20A 110.6(8) . . ?
C14A C19A C20A 108.5(8) . . ?
C21A C19A H19A 107.8 . . ?
C14A C19A H19A 107.8 . . ?
C20A C19A H19A 107.8 . . ?
C19A C20A H20A 109.5 . . ?
C19A C20A H20B 109.5 . . ?
H20A C20A H20B 109.5 . . ?
C19A C20A H20C 109.5 . . ?
H20A C20A H20C 109.5 . . ?
H20B C20A H20C 109.5 . . ?
C19A C21A H21A 109.5 . . ?
C19A C21A H21B 109.5 . . ?
H21A C21A H21B 109.5 . . ?
C19A C21A H21C 109.5 . . ?
H21A C21A H21C 109.5 . . ?
H21B C21A H21C 109.5 . . ?
C24A C22A C23A 110.7(11) . . ?
C24A C22A C18A 111.2(10) . . ?
C23A C22A C18A 113.3(10) . . ?
C24A C22A H22A 107.1 . . ?
C23A C22A H22A 107.1 . . ?
C18A C22A H22A 107.1 . . ?
C22A C23A H23A 109.5 . . ?
C22A C23A H23B 109.5 . . ?
H23A C23A H23B 109.5 . . ?
C22A C23A H23C 109.5 . . ?
H23A C23A H23C 109.5 . . ?
H23B C23A H23C 109.5 . . ?
C22A C24A H24A 109.5 . . ?
C22A C24A H24B 109.5 . . ?
H24A C24A H24B 109.5 . . ?
C22A C24A H24C 109.5 . . ?
H24A C24A H24C 109.5 . . ?
H24B C24A H24C 109.5 . . ?
C30A C25A C26A 122.1(9) . . ?
C30A C25A N2A 117.8(9) . . ?
C26A C25A N2A 120.1(9) . . ?
C27A C26A C25A 118.4(10) . . ?
C27A C26A C31A 120.2(10) . . ?
C25A C26A C31A 121.4(9) . . ?
C28A C27A C26A 121.0(11) . . ?
C28A C27A H27A 119.5 . . ?
C26A C27A H27A 119.5 . . ?
C27A C28A C29A 120.1(10) . . ?
C27A C28A H28A 120.0 . . ?
C29A C28A H28A 120.0 . . ?
C30A C29A C28A 120.4(10) . . ?
C30A C29A H29A 119.8 . . ?
C28A C29A H29A 119.8 . . ?
C29A C30A C25A 117.8(10) . . ?
C29A C30A C34A 120.2(9) . . ?
C25A C30A C34A 121.9(9) . . ?
C26A C31A C32A 110.8(9) . . ?
C26A C31A C33A 109.0(9) . . ?
C32A C31A C33A 110.5(9) . . ?
C26A C31A H31A 108.8 . . ?
C32A C31A H31A 108.8 . . ?
C33A C31A H31A 108.8 . . ?
C31A C32A H32A 109.5 . . ?
C31A C32A H32B 109.5 . . ?
H32A C32A H32B 109.5 . . ?
C31A C32A H32C 109.5 . . ?
H32A C32A H32C 109.5 . . ?
H32B C32A H32C 109.5 . . ?
C31A C33A H33A 109.5 . . ?
C31A C33A H33B 109.5 . . ?
H33A C33A H33B 109.5 . . ?
C31A C33A H33C 109.5 . . ?
H33A C33A H33C 109.5 . . ?
H33B C33A H33C 109.5 . . ?
C36A C34A C30A 111.1(9) . . ?
C36A C34A C35A 110.2(9) . . ?
C30A C34A C35A 111.3(9) . . ?
C36A C34A H34A 108.0 . . ?
C30A C34A H34A 108.0 . . ?
C35A C34A H34A 108.0 . . ?
C34A C35A H35A 109.5 . . ?
C34A C35A H35B 109.5 . . ?
H35A C35A H35B 109.5 . . ?
C34A C35A H35C 109.5 . . ?
H35A C35A H35C 109.5 . . ?
H35B C35A H35C 109.5 . . ?
C34A C36A H36A 109.5 . . ?
C34A C36A H36B 109.5 . . ?
H36A C36A H36B 109.5 . . ?
C34A C36A H36C 109.5 . . ?
H36A C36A H36C 109.5 . . ?
H36B C36A H36C 109.5 . . ?
N3A C37A C1A 109.0(7) . . ?
N3A C37A Se1A 128.4(7) . . ?
C1A C37A Se1A 122.5(7) . . ?
C39A C38A N3A 126.2(8) . . ?
C39A C38A C43A 119.9(9) . . ?
N3A C38A C43A 113.6(8) . . ?
C38A C39A C40A 120.1(9) . . ?
C38A C39A H39A 119.9 . . ?
C40A C39A H39A 119.9 . . ?
C41A C40A C39A 119.8(9) . . ?
C41A C40A H40A 120.1 . . ?
C39A C40A H40A 120.1 . . ?
C42A C41A C40A 120.7(9) . . ?
C42A C41A H41A 119.6 . . ?
C40A C41A H41A 119.6 . . ?
C41A C42A C43A 119.2(9) . . ?
C41A C42A H42A 120.4 . . ?
C43A C42A H42A 120.4 . . ?
O1A C43A C42A 123.8(9) . . ?
O1A C43A C38A 116.0(9) . . ?
C42A C43A C38A 120.1(9) . . ?
O1A C44A H44A 109.5 . . ?
O1A C44A H44B 109.5 . . ?
H44A C44A H44B 109.5 . . ?
O1A C44A H44C 109.5 . . ?
H44A C44A H44C 109.5 . . ?
H44B C44A H44C 109.5 . . ?
N4A C45A C46A 123.4(10) . . ?
N4A C45A H45A 118.3 . . ?
C46A C45A H45A 118.3 . . ?
C45A C46A C47A 119.9(11) . . ?
C45A C46A H46A 120.1 . . ?
C47A C46A H46A 120.1 . . ?
C48A C47A C46A 117.4(12) . . ?
C48A C47A H47A 121.3 . . ?
C46A C47A H47A 121.3 . . ?
C49A C48A C47A 120.3(10) . . ?
C49A C48A H48A 119.9 . . ?
C47A C48A H48A 119.9 . . ?
N4A C49A C48A 122.7(9) . . ?
N4A C49A H49A 118.7 . . ?
C48A C49A H49A 118.7 . . ?
N5A C50A C51A 123.1(10) . . ?
N5A C50A H50A 118.4 . . ?
C51A C50A H50A 118.4 . . ?
C50A C51A C52A 120.0(11) . . ?
C50A C51A H51A 120.0 . . ?
C52A C51A H51A 120.0 . . ?
C51A C52A C53A 118.2(11) . . ?
C51A C52A H52A 120.9 . . ?
C53A C52A H52A 120.9 . . ?
C54A C53A C52A 118.7(11) . . ?
C54A C53A H53A 120.7 . . ?
C52A C53A H53A 120.7 . . ?
N5A C54A C53A 124.3(10) . . ?
N5A C54A H54A 117.9 . . ?
C53A C54A H54A 117.9 . . ?
N1B Mg1B N3B 81.5(4) . . ?
N1B Mg1B N4B 112.9(4) . . ?
N3B Mg1B N4B 157.7(4) . . ?
N1B Mg1B O1B 154.3(4) . . ?
N3B Mg1B O1B 72.8(4) . . ?
N4B Mg1B O1B 91.8(4) . . ?
N1B Mg1B N5B 103.9(4) . . ?
N3B Mg1B N5B 102.2(4) . . ?
N4B Mg1B N5B 91.0(4) . . ?
O1B Mg1B N5B 81.4(3) . . ?
N1B Mg1B N2B 79.6(4) . . ?
N3B Mg1B N2B 80.7(4) . . ?
N4B Mg1B N2B 85.3(4) . . ?
O1B Mg1B N2B 96.5(3) . . ?
N5B Mg1B N2B 175.7(4) . . ?
C43B O1B C44B 99.5(10) . . ?
C43B O1B C44' 115.1(11) . . ?
C43B O1B Mg1B 115.7(7) . . ?
C44B O1B Mg1B 107.0(8) . . ?
C44' O1B Mg1B 123.1(9) . . ?
C13B N1B C1B 116.9(9) . . ?
C13B N1B Mg1B 141.3(8) . . ?
C1B N1B Mg1B 99.5(6) . . ?
C2B N2B C25B 117.5(10) . . ?
C2B N2B Mg1B 103.8(8) . . ?
C25B N2B Mg1B 138.7(7) . . ?
C37B N3B C38B 128.1(10) . . ?
C37B N3B Mg1B 111.4(8) . . ?
C38B N3B Mg1B 118.8(8) . . ?
C45B N4B C49B 116.4(11) . . ?
C45B N4B Mg1B 120.0(8) . . ?
C49B N4B Mg1B 123.6(9) . . ?
C54B N5B C50B 116.6(11) . . ?
C54B N5B Mg1B 120.0(8) . . ?
C50B N5B Mg1B 123.5(9) . . ?
N1B C1B C5B 117.8(9) . . ?
N1B C1B C37B 111.7(10) . . ?
C5B C1B C37B 114.8(9) . . ?
N1B C1B C2B 109.2(8) . . ?
C5B C1B C2B 100.2(9) . . ?
C37B C1B C2B 101.0(9) . . ?
N2B C2B C3B 133.9(11) . . ?
N2B C2B C1B 116.9(10) . . ?
C3B C2B C1B 109.1(9) . . ?
C12B C3B C4B 118.9(11) . . ?
C12B C3B C2B 134.0(11) . . ?
C4B C3B C2B 106.9(10) . . ?
C3B C4B C9B 123.5(11) . . ?
C3B C4B C5B 112.6(11) . . ?
C9B C4B C5B 123.9(11) . . ?
C6B C5B C4B 117.2(11) . . ?
C6B C5B C1B 132.9(11) . . ?
C4B C5B C1B 109.8(10) . . ?
C5B C6B C7B 119.4(12) . . ?
C5B C6B H6BA 120.3 . . ?
C7B C6B H6BA 120.3 . . ?
C6B C7B C8B 122.6(12) . . ?
C6B C7B H7BA 118.7 . . ?
C8B C7B H7BA 118.7 . . ?
C9B C8B C7B 120.2(12) . . ?
C9B C8B H8BA 119.9 . . ?
C7B C8B H8BA 119.9 . . ?
C8B C9B C4B 116.7(12) . . ?
C8B C9B C10B 128.0(11) . . ?
C4B C9B C10B 115.3(11) . . ?
C11B C10B C9B 121.3(11) . . ?
C11B C10B H10B 119.4 . . ?
C9B C10B H10B 119.4 . . ?
C10B C11B C12B 122.1(12) . . ?
C10B C11B H11B 118.9 . . ?
C12B C11B H11B 118.9 . . ?
C3B C12B C11B 118.8(11) . . ?
C3B C12B H12B 120.6 . . ?
C11B C12B H12B 120.6 . . ?
C14B C13B N1B 120.8(11) . . ?
C14B C13B C18B 118.8(10) . . ?
N1B C13B C18B 120.4(10) . . ?
C15B C14B C13B 120.0(12) . . ?
C15B C14B C19B 118.1(11) . . ?
C13B C14B C19B 121.9(11) . . ?
C16B C15B C14B 122.7(13) . . ?
C16B C15B H15B 118.7 . . ?
C14B C15B H15B 118.7 . . ?
C15B C16B C17B 117.9(12) . . ?
C15B C16B H16B 121.1 . . ?
C17B C16B H16B 121.1 . . ?
C18B C17B C16B 122.4(12) . . ?
C18B C17B H17B 118.8 . . ?
C16B C17B H17B 118.8 . . ?
C17B C18B C13B 118.2(11) . . ?
C17B C18B C22B 117.9(11) . . ?
C13B C18B C22B 123.8(10) . . ?
C21B C19B C14B 114.6(11) . . ?
C21B C19B C20B 110.4(10) . . ?
C14B C19B C20B 109.6(10) . . ?
C21B C19B H19B 107.3 . . ?
C14B C19B H19B 107.3 . . ?
C20B C19B H19B 107.3 . . ?
C19B C20B H20D 109.5 . . ?
C19B C20B H20E 109.5 . . ?
H20D C20B H20E 109.5 . . ?
C19B C20B H20F 109.5 . . ?
H20D C20B H20F 109.5 . . ?
H20E C20B H20F 109.5 . . ?
C19B C21B H21D 109.5 . . ?
C19B C21B H21E 109.5 . . ?
H21D C21B H21E 109.5 . . ?
C19B C21B H21F 109.5 . . ?
H21D C21B H21F 109.5 . . ?
H21E C21B H21F 109.5 . . ?
C18B C22B C23B 112.2(11) . . ?
C18B C22B C24B 111.3(11) . . ?
C23B C22B C24B 108.8(11) . . ?
C18B C22B H22B 108.1 . . ?
C23B C22B H22B 108.1 . . ?
C24B C22B H22B 108.1 . . ?
C22B C23B H23D 109.5 . . ?
C22B C23B H23E 109.5 . . ?
H23D C23B H23E 109.5 . . ?
C22B C23B H23F 109.5 . . ?
H23D C23B H23F 109.5 . . ?
H23E C23B H23F 109.5 . . ?
C22B C24B H24D 109.5 . . ?
C22B C24B H24E 109.5 . . ?
H24D C24B H24E 109.5 . . ?
C22B C24B H24F 109.5 . . ?
H24D C24B H24F 109.5 . . ?
H24E C24B H24F 109.5 . . ?
C30B C25B C26B 121.7(11) . . ?
C30B C25B N2B 117.0(10) . . ?
C26B C25B N2B 121.2(10) . . ?
C27B C26B C25B 117.9(11) . . ?
C27B C26B C31B 118.5(11) . . ?
C25B C26B C31B 123.6(10) . . ?
C28B C27B C26B 121.5(11) . . ?
C28B C27B H27B 119.2 . . ?
C26B C27B H27B 119.2 . . ?
C27B C28B C29B 119.9(11) . . ?
C27B C28B H28B 120.0 . . ?
C29B C28B H28B 120.0 . . ?
C30B C29B C28B 119.6(11) . . ?
C30B C29B H29B 120.2 . . ?
C28B C29B H29B 120.2 . . ?
C29B C30B C25B 119.3(11) . . ?
C29B C30B C34B 119.4(11) . . ?
C25B C30B C34B 121.2(10) . . ?
C32B C31B C26B 111.4(11) . . ?
C32B C31B C33B 109.2(11) . . ?
C26B C31B C33B 110.2(10) . . ?
C32B C31B H31B 108.7 . . ?
C26B C31B H31B 108.7 . . ?
C33B C31B H31B 108.7 . . ?
C31B C32B H32D 109.5 . . ?
C31B C32B H32E 109.5 . . ?
H32D C32B H32E 109.5 . . ?
C31B C32B H32F 109.5 . . ?
H32D C32B H32F 109.5 . . ?
H32E C32B H32F 109.5 . . ?
C31B C33B H33D 109.5 . . ?
C31B C33B H33E 109.5 . . ?
H33D C33B H33E 109.5 . . ?
C31B C33B H33F 109.5 . . ?
H33D C33B H33F 109.5 . . ?
H33E C33B H33F 109.5 . . ?
C36B C34B C35B 108.8(10) . . ?
C36B C34B C30B 109.9(10) . . ?
C35B C34B C30B 112.1(10) . . ?
C36B C34B H34B 108.6 . . ?
C35B C34B H34B 108.6 . . ?
C30B C34B H34B 108.6 . . ?
C34B C35B H35D 109.5 . . ?
C34B C35B H35E 109.5 . . ?
H35D C35B H35E 109.5 . . ?
C34B C35B H35F 109.5 . . ?
H35D C35B H35F 109.5 . . ?
H35E C35B H35F 109.5 . . ?
C34B C36B H36D 109.5 . . ?
C34B C36B H36E 109.5 . . ?
H36D C36B H36E 109.5 . . ?
C34B C36B H36F 109.5 . . ?
H36D C36B H36F 109.5 . . ?
H36E C36B H36F 109.5 . . ?
N3B C37B C1B 111.3(9) . . ?
N3B C37B Se1B 130.0(9) . . ?
C1B C37B Se1B 118.4(8) . . ?
C43B C38B N3B 115.6(10) . . ?
C43B C38B C39B 117.5(12) . . ?
N3B C38B C39B 126.8(12) . . ?
C40B C39B C38B 120.7(13) . . ?
C40B C39B H39B 119.6 . . ?
C38B C39B H39B 119.6 . . ?
C41B C40B C39B 120.8(13) . . ?
C41B C40B H40B 119.6 . . ?
C39B C40B H40B 119.6 . . ?
C42B C41B C40B 119.7(13) . . ?
C42B C41B H41B 120.2 . . ?
C40B C41B H41B 120.2 . . ?
C41B C42B C43B 121.2(13) . . ?
C41B C42B H42B 119.4 . . ?
C43B C42B H42B 119.4 . . ?
O1B C43B C42B 123.8(12) . . ?
O1B C43B C38B 116.2(11) . . ?
C42B C43B C38B 120.0(12) . . ?
O1B C44B H44D 109.5 . . ?
O1B C44B H44E 109.5 . . ?
H44D C44B H44E 109.5 . . ?
O1B C44B H44F 109.5 . . ?
H44D C44B H44F 109.5 . . ?
H44E C44B H44F 109.5 . . ?
O1B C44' H44G 109.5 . . ?
O1B C44' H44H 109.5 . . ?
H44G C44' H44H 109.5 . . ?
O1B C44' H44I 109.5 . . ?
H44G C44' H44I 109.5 . . ?
H44H C44' H44I 109.5 . . ?
N4B C45B C46B 124.6(12) . . ?
N4B C45B H45B 117.7 . . ?
C46B C45B H45B 117.7 . . ?
C45B C46B C47B 117.5(12) . . ?
C45B C46B H46B 121.3 . . ?
C47B C46B H46B 121.3 . . ?
C46B C47B C48B 119.6(12) . . ?
C46B C47B H47B 120.2 . . ?
C48B C47B H47B 120.2 . . ?
C49B C48B C47B 118.2(14) . . ?
C49B C48B H48B 120.9 . . ?
C47B C48B H48B 120.9 . . ?
N4B C49B C48B 123.6(13) . . ?
N4B C49B H49B 118.2 . . ?
C48B C49B H49B 118.2 . . ?
N5B C50B C51B 122.2(13) . . ?
N5B C50B H50B 118.9 . . ?
C51B C50B H50B 118.9 . . ?
C52B C51B C50B 120.3(14) . . ?
C52B C51B H51B 119.9 . . ?
C50B C51B H51B 119.9 . . ?
C51B C52B C53B 116.9(13) . . ?
C51B C52B H52B 121.6 . . ?
C53B C52B H52B 121.6 . . ?
C54B C53B C52B 119.4(14) . . ?
C54B C53B H53B 120.3 . . ?
C52B C53B H53B 120.3 . . ?
N5B C54B C53B 124.5(13) . . ?
N5B C54B H54B 117.7 . . ?
C53B C54B H54B 117.7 . . ?
C1S N1S C5S 116.9(9) . . ?
N1S C1S C2S 123.4(10) . . ?
N1S C1S H1SA 118.3 . . ?
C2S C1S H1SA 118.3 . . ?
C3S C2S C1S 118.7(10) . . ?
C3S C2S H2SA 120.6 . . ?
C1S C2S H2SA 120.6 . . ?
C2S C3S C4S 118.7(9) . . ?
C2S C3S H3SA 120.7 . . ?
C4S C3S H3SA 120.7 . . ?
C3S C4S C5S 118.4(10) . . ?
C3S C4S H4SA 120.8 . . ?
C5S C4S H4SA 120.8 . . ?
N1S C5S C4S 123.8(10) . . ?
N1S C5S H5SA 118.1 . . ?
C4S C5S H5SA 118.1 . . ?
C6S N2S C10S 117.9(14) . . ?
N2S C6S C7S 123.4(13) . . ?
N2S C6S H6SA 118.3 . . ?
C7S C6S H6SA 118.3 . . ?
C8S C7S C6S 118.9(13) . . ?
C8S C7S H7SA 120.6 . . ?
C6S C7S H7SA 120.6 . . ?
C7S C8S C9S 117.6(13) . . ?
C7S C8S H8SA 121.2 . . ?
C9S C8S H8SA 121.2 . . ?
C10S C9S C8S 120.3(14) . . ?
C10S C9S H9SA 119.9 . . ?
C8S C9S H9SA 119.9 . . ?
N2S C10S C9S 121.8(14) . . ?
N2S C10S H101 119.1 . . ?
C9S C10S H101 119.1 . . ?
C15S N3S C11S 123.4(13) . . ?
N3S C11S C12S 116.1(12) . . ?
N3S C11S H111 121.9 . . ?
C12S C11S H111 121.9 . . ?
C11S C12S C13S 123.1(13) . . ?
C11S C12S H121 118.5 . . ?
C13S C12S H121 118.5 . . ?
C12S C13S C14S 118.3(13) . . ?
C12S C13S H131 120.9 . . ?
C14S C13S H131 120.9 . . ?
C15S C14S C13S 117.7(13) . . ?
C15S C14S H141 121.1 . . ?
C13S C14S H141 121.1 . . ?
N3S C15S C14S 121.4(13) . . ?
N3S C15S H151 119.3 . . ?
C14S C15S H151 119.3 . . ?
C20S N4S C16S 116.3(17) . . ?
N4S C16S C17S 124.5(15) . . ?
N4S C16S H16C 117.8 . . ?
C17S C16S H16C 117.8 . . ?
C18S C17S C16S 118.3(17) . . ?
C18S C17S H17C 120.9 . . ?
C16S C17S H17C 120.9 . . ?
C17S C18S C19S 118(2) . . ?
C17S C18S H18A 120.9 . . ?
C19S C18S H18A 120.9 . . ?
C20S C19S C18S 119(2) . . ?
C20S C19S H19C 120.3 . . ?
C18S C19S H19C 120.3 . . ?
N4S C20S C19S 123(2) . . ?
N4S C20S H20G 118.3 . . ?
C19S C20S H20G 118.3 . . ?
C16Q N4Q C20Q 110(5) . . ?
N4Q C16Q C17Q 137(5) . . ?
N4Q C16Q H16D 111.7 . . ?
C17Q C16Q H16D 111.7 . . ?
C16Q C17Q C18Q 104(5) . . ?
C16Q C17Q H17D 128.0 . . ?
C18Q C17Q H17D 128.0 . . ?
C19Q C18Q C17Q 130(8) . . ?
C19Q C18Q H18B 115.0 . . ?
C17Q C18Q H18B 115.0 . . ?
C18Q C19Q C20Q 113(9) . . ?
C18Q C19Q H19D 123.6 . . ?
C20Q C19Q H19D 123.6 . . ?
N4Q C20Q C19Q 126(8) . . ?
N4Q C20Q H20H 116.8 . . ?
C19Q C20Q H20H 116.8 . . ?

loop_
_geom_bond_atom_site_label_1
_geom_bond_atom_site_label_2
_geom_bond_distance
_geom_bond_site_symmetry_2
_geom_bond_publ_flag
Mg1A N1A 2.055(8) . ?
Mg1A N3A 2.091(8) . ?
Mg1A N4A 2.192(9) . ?
Mg1A N5A 2.219(8) . ?
Mg1A N2A 2.403(8) . ?
Mg1A O1A 2.499(8) . ?
Se1A C37A 1.835(9) . ?
O1A C43A 1.365(12) . ?
O1A C44A 1.435(11) . ?
N1A C13A 1.400(12) . ?
N1A C1A 1.463(12) . ?
N2A C2A 1.297(12) . ?
N2A C25A 1.456(13) . ?
N3A C37A 1.345(12) . ?
N3A C38A 1.408(12) . ?
N4A C45A 1.348(12) . ?
N4A C49A 1.365(13) . ?
N5A C54A 1.350(13) . ?
N5A C50A 1.363(13) . ?
C1A C5A 1.520(12) . ?
C1A C2A 1.548(13) . ?
C1A C37A 1.597(13) . ?
C2A C3A 1.470(12) . ?
C3A C12A 1.385(13) . ?
C3A C4A 1.407(13) . ?
C4A C5A 1.395(13) . ?
C4A C9A 1.420(13) . ?
C5A C6A 1.370(14) . ?
C6A C7A 1.415(13) . ?
C6A H6AA 0.9500 . ?
C7A C8A 1.386(14) . ?
C7A H7AA 0.9500 . ?
C8A C9A 1.414(14) . ?
C8A H8AA 0.9500 . ?
C9A C10A 1.396(15) . ?
C10A C11A 1.399(15) . ?
C10A H10A 0.9500 . ?
C11A C12A 1.405(14) . ?
C11A H11A 0.9500 . ?
C12A H12A 0.9500 . ?
C13A C18A 1.408(14) . ?
C13A C14A 1.425(14) . ?
C14A C15A 1.410(13) . ?
C14A C19A 1.519(14) . ?
C15A C16A 1.367(15) . ?
C15A H15A 0.9500 . ?
C16A C17A 1.391(16) . ?
C16A H16A 0.9500 . ?
C17A C18A 1.395(14) . ?
C17A H17A 0.9500 . ?
C18A C22A 1.566(15) . ?
C19A C21A 1.513(13) . ?
C19A C20A 1.560(13) . ?
C19A H19A 1.0000 . ?
C20A H20A 0.9800 . ?
C20A H20B 0.9800 . ?
C20A H20C 0.9800 . ?
C21A H21A 0.9800 . ?
C21A H21B 0.9800 . ?
C21A H21C 0.9800 . ?
C22A C24A 1.478(18) . ?
C22A C23A 1.512(17) . ?
C22A H22A 1.0000 . ?
C23A H23A 0.9800 . ?
C23A H23B 0.9800 . ?
C23A H23C 0.9800 . ?
C24A H24A 0.9800 . ?
C24A H24B 0.9800 . ?
C24A H24C 0.9800 . ?
C25A C30A 1.400(14) . ?
C25A C26A 1.406(15) . ?
C26A C27A 1.393(15) . ?
C26A C31A 1.517(15) . ?
C27A C28A 1.360(16) . ?
C27A H27A 0.9500 . ?
C28A C29A 1.426(16) . ?
C28A H28A 0.9500 . ?
C29A C30A 1.389(14) . ?
C29A H29A 0.9500 . ?
C30A C34A 1.531(15) . ?
C31A C32A 1.543(15) . ?
C31A C33A 1.546(16) . ?
C31A H31A 1.0000 . ?
C32A H32A 0.9800 . ?
C32A H32B 0.9800 . ?
C32A H32C 0.9800 . ?
C33A H33A 0.9800 . ?
C33A H33B 0.9800 . ?
C33A H33C 0.9800 . ?
C34A C36A 1.521(14) . ?
C34A C35A 1.536(14) . ?
C34A H34A 1.0000 . ?
C35A H35A 0.9800 . ?
C35A H35B 0.9800 . ?
C35A H35C 0.9800 . ?
C36A H36A 0.9800 . ?
C36A H36B 0.9800 . ?
C36A H36C 0.9800 . ?
C38A C39A 1.368(14) . ?
C38A C43A 1.410(13) . ?
C39A C40A 1.413(14) . ?
C39A H39A 0.9500 . ?
C40A C41A 1.390(15) . ?
C40A H40A 0.9500 . ?
C41A C42A 1.382(15) . ?
C41A H41A 0.9500 . ?
C42A C43A 1.407(14) . ?
C42A H42A 0.9500 . ?
C44A H44A 0.9800 . ?
C44A H44B 0.9800 . ?
C44A H44C 0.9800 . ?
C45A C46A 1.371(16) . ?
C45A H45A 0.9500 . ?
C46A C47A 1.385(17) . ?
C46A H46A 0.9500 . ?
C47A C48A 1.383(17) . ?
C47A H47A 0.9500 . ?
C48A C49A 1.369(15) . ?
C48A H48A 0.9500 . ?
C49A H49A 0.9500 . ?
C50A C51A 1.367(14) . ?
C50A H50A 0.9500 . ?
C51A C52A 1.377(16) . ?
C51A H51A 0.9500 . ?
C52A C53A 1.388(16) . ?
C52A H52A 0.9500 . ?
C53A C54A 1.373(15) . ?
C53A H53A 0.9500 . ?
C54A H54A 0.9500 . ?
Mg1B N1B 2.033(10) . ?
Mg1B N3B 2.135(10) . ?
Mg1B N4B 2.207(11) . ?
Mg1B O1B 2.270(9) . ?
Mg1B N5B 2.293(11) . ?
Mg1B N2B 2.361(10) . ?
Se1B C37B 1.864(11) . ?
O1B C43B 1.363(15) . ?
O1B C44B 1.418(5) . ?
O1B C44' 1.433(5) . ?
N1B C13B 1.418(14) . ?
N1B C1B 1.485(15) . ?
N2B C2B 1.277(14) . ?
N2B C25B 1.450(15) . ?
N3B C37B 1.307(15) . ?
N3B C38B 1.406(15) . ?
N4B C45B 1.354(16) . ?
N4B C49B 1.356(16) . ?
N5B C54B 1.326(16) . ?
N5B C50B 1.354(16) . ?
C1B C5B 1.518(16) . ?
C1B C37B 1.560(17) . ?
C1B C2B 1.596(16) . ?
C2B C3B 1.456(17) . ?
C3B C12B 1.363(17) . ?
C3B C4B 1.411(16) . ?
C4B C9B 1.412(17) . ?
C4B C5B 1.428(16) . ?
C5B C6B 1.398(16) . ?
C6B C7B 1.397(18) . ?
C6B H6BA 0.9500 . ?
C7B C8B 1.401(18) . ?
C7B H7BA 0.9500 . ?
C8B C9B 1.397(18) . ?
C8B H8BA 0.9500 . ?
C9B C10B 1.414(18) . ?
C10B C11B 1.365(17) . ?
C10B H10B 0.9500 . ?
C11B C12B 1.414(16) . ?
C11B H11B 0.9500 . ?
C12B H12B 0.9500 . ?
C13B C14B 1.410(17) . ?
C13B C18B 1.439(17) . ?
C14B C15B 1.385(17) . ?
C14B C19B 1.539(18) . ?
C15B C16B 1.359(19) . ?
C15B H15B 0.9500 . ?
C16B C17B 1.42(2) . ?
C16B H16B 0.9500 . ?
C17B C18B 1.388(17) . ?
C17B H17B 0.9500 . ?
C18B C22B 1.493(18) . ?
C19B C21B 1.522(18) . ?
C19B C20B 1.546(17) . ?
C19B H19B 1.0000 . ?
C20B H20D 0.9800 . ?
C20B H20E 0.9800 . ?
C20B H20F 0.9800 . ?
C21B H21D 0.9800 . ?
C21B H21E 0.9800 . ?
C21B H21F 0.9800 . ?
C22B C23B 1.514(19) . ?
C22B C24B 1.549(18) . ?
C22B H22B 1.0000 . ?
C23B H23D 0.9800 . ?
C23B H23E 0.9800 . ?
C23B H23F 0.9800 . ?
C24B H24D 0.9800 . ?
C24B H24E 0.9800 . ?
C24B H24F 0.9800 . ?
C25B C30B 1.387(16) . ?
C25B C26B 1.390(17) . ?
C26B C27B 1.390(17) . ?
C26B C31B 1.544(17) . ?
C27B C28B 1.371(18) . ?
C27B H27B 0.9500 . ?
C28B C29B 1.400(18) . ?
C28B H28B 0.9500 . ?
C29B C30B 1.387(16) . ?
C29B H29B 0.9500 . ?
C30B C34B 1.556(16) . ?
C31B C32B 1.519(18) . ?
C31B C33B 1.547(19) . ?
C31B H31B 1.0000 . ?
C32B H32D 0.9800 . ?
C32B H32E 0.9800 . ?
C32B H32F 0.9800 . ?
C33B H33D 0.9800 . ?
C33B H33E 0.9800 . ?
C33B H33F 0.9800 . ?
C34B C36B 1.503(17) . ?
C34B C35B 1.540(16) . ?
C34B H34B 1.0000 . ?
C35B H35D 0.9800 . ?
C35B H35E 0.9800 . ?
C35B H35F 0.9800 . ?
C36B H36D 0.9800 . ?
C36B H36E 0.9800 . ?
C36B H36F 0.9800 . ?
C38B C43B 1.405(18) . ?
C38B C39B 1.415(17) . ?
C39B C40B 1.376(19) . ?
C39B H39B 0.9500 . ?
C40B C41B 1.38(2) . ?
C40B H40B 0.9500 . ?
C41B C42B 1.364(18) . ?
C41B H41B 0.9500 . ?
C42B C43B 1.395(17) . ?
C42B H42B 0.9500 . ?
C44B H44D 0.9800 . ?
C44B H44E 0.9800 . ?
C44B H44F 0.9800 . ?
C44' H44G 0.9800 . ?
C44' H44H 0.9800 . ?
C44' H44I 0.9800 . ?
C45B C46B 1.369(17) . ?
C45B H45B 0.9500 . ?
C46B C47B 1.390(17) . ?
C46B H46B 0.9500 . ?
C47B C48B 1.404(19) . ?
C47B H47B 0.9500 . ?
C48B C49B 1.366(19) . ?
C48B H48B 0.9500 . ?
C49B H49B 0.9500 . ?
C50B C51B 1.38(2) . ?
C50B H50B 0.9500 . ?
C51B C52B 1.373(19) . ?
C51B H51B 0.9500 . ?
C52B C53B 1.397(19) . ?
C52B H52B 0.9500 . ?
C53B C54B 1.356(18) . ?
C53B H53B 0.9500 . ?
C54B H54B 0.9500 . ?
N1S C1S 1.329(7) . ?
N1S C5S 1.329(7) . ?
C1S C2S 1.375(6) . ?
C1S H1SA 0.9500 . ?
C2S C3S 1.375(6) . ?
C2S H2SA 0.9500 . ?
C3S C4S 1.375(6) . ?
C3S H3SA 0.9500 . ?
C4S C5S 1.375(6) . ?
C4S H4SA 0.9500 . ?
C5S H5SA 0.9500 . ?
N2S C6S 1.327(8) . ?
N2S C10S 1.329(8) . ?
C6S C7S 1.375(6) . ?
C6S H6SA 0.9500 . ?
C7S C8S 1.372(6) . ?
C7S H7SA 0.9500 . ?
C8S C9S 1.375(6) . ?
C8S H8SA 0.9500 . ?
C9S C10S 1.374(6) . ?
C9S H9SA 0.9500 . ?
C10S H101 0.9500 . ?
N3S C15S 1.329(8) . ?
N3S C11S 1.330(7) . ?
C11S C12S 1.372(6) . ?
C11S H111 0.9500 . ?
C12S C13S 1.376(6) . ?
C12S H121 0.9500 . ?
C13S C14S 1.377(6) . ?
C13S H131 0.9500 . ?
C14S C15S 1.374(6) . ?
C14S H141 0.9500 . ?
C15S H151 0.9500 . ?
N4S C20S 1.328(8) . ?
N4S C16S 1.329(8) . ?
C16S C17S 1.376(6) . ?
C16S H16C 0.9500 . ?
C17S C18S 1.374(7) . ?
C17S H17C 0.9500 . ?
C18S C19S 1.375(7) . ?
C18S H18A 0.9500 . ?
C19S C20S 1.374(7) . ?
C19S H19C 0.9500 . ?
C20S H20G 0.9500 . ?
N4Q C16Q 1.329(8) . ?
N4Q C20Q 1.329(8) . ?
C16Q C17Q 1.374(7) . ?
C16Q H16D 0.9500 . ?
C17Q C18Q 1.375(7) . ?
C17Q H17D 0.9500 . ?
C18Q C19Q 1.375(7) . ?
C18Q H18B 0.9500 . ?
C19Q C20Q 1.375(7) . ?
C19Q H19D 0.9500 . ?
C20Q H20H 0.9500 . ?
